data_7114330
loop_
_publ_author_name
'Lorbach, Volker'
'Franke, Dirk'
'Nieger, Martin'
'M\~A&#x00BC;ller, Michael'

_publ_section_title
;
 Cyclohexadiene-trans-diols as versatile starting material in natural
 product synthesis: short and efficient synthesis of iso-crotepoxide and
 ent-senepoxide
;
_journal_issue 5
_journal_name_full 'Chemical Communications'
_journal_page_first 494
_journal_paper_doi 10.1039/b110420a
_journal_year 2002
_chemical_formula_moiety 'C14 H14 O6'
_chemical_formula_sum 'C14 H14 O6'
_chemical_formula_weight 278.25
_chemical_name_systematic
; 
Benzoic acid 5,6-dihydroxy-3,8-dioxa-tricyclo[5.1.0.0^2,4^]oct-4-
ylmethyl ester
;
_space_group_IT_number 19
_symmetry_cell_setting orthorhombic
_symmetry_space_group_name_Hall 'P 2ac 2ab'
_symmetry_space_group_name_H-M 'P 21 21 21'
_atom_sites_solution_hydrogens geom
_atom_sites_solution_primary direct
_atom_sites_solution_secondary difmap
_audit_creation_method SHELXL-97
_cell_angle_alpha 90.00
_cell_angle_beta 90.00
_cell_angle_gamma 90.00
_cell_formula_units_Z 4
_cell_length_a 8.8867(2)
_cell_length_b 11.7119(2)
_cell_length_c 12.0177(3)
_cell_measurement_reflns_used 5616
_cell_measurement_temperature 123(2)
_cell_measurement_theta_max 27.5
_cell_measurement_theta_min 1
_cell_volume 1250.80(5)
_computing_cell_refinement DENZO-SMN
_computing_data_collection Collect
_computing_data_reduction DENZO-SMN
_computing_molecular_graphics XP
_computing_publication_material 'SHELXL-97 (Sheldrick, 1997)'
_computing_structure_refinement 'SHELXL-97 (Sheldrick, 1997)'
_computing_structure_solution 'SHELXS-97 (Sheldrick, 1990)'
_diffrn_ambient_temperature 123(2)
_diffrn_measured_fraction_theta_full 0.997
_diffrn_measured_fraction_theta_max 0.997
_diffrn_measurement_device_type 'Nonius KappaCCD'
_diffrn_measurement_method 'rotation in phi and omega, 2 deg.'
_diffrn_radiation_monochromator graphite
_diffrn_radiation_source 'fine-focus sealed tube'
_diffrn_radiation_type MoK\a
_diffrn_radiation_wavelength 0.71073
_diffrn_reflns_av_R_equivalents 0.0309
_diffrn_reflns_av_sigmaI/netI 0.0132
_diffrn_reflns_limit_h_max 10
_diffrn_reflns_limit_h_min -10
_diffrn_reflns_limit_k_max 13
_diffrn_reflns_limit_k_min -13
_diffrn_reflns_limit_l_max 14
_diffrn_reflns_limit_l_min -14
_diffrn_reflns_number 24670
_diffrn_reflns_theta_full 24.99
_diffrn_reflns_theta_max 24.99
_diffrn_reflns_theta_min 3.34
_diffrn_standards_decay_% none
_exptl_absorpt_coefficient_mu 0.117
_exptl_absorpt_correction_type none
_exptl_crystal_colour colorless
_exptl_crystal_density_diffrn 1.478
_exptl_crystal_density_meas ?
_exptl_crystal_density_method 'not measured'
_exptl_crystal_description blocks
_exptl_crystal_F_000 584
_exptl_crystal_size_max 0.60
_exptl_crystal_size_mid 0.50
_exptl_crystal_size_min 0.40
_refine_diff_density_max 0.143
_refine_diff_density_min -0.138
_refine_diff_density_rms 0.031
_refine_ls_abs_structure_details 'Flack H D (1983), Acta Cryst. A39, 876-881'
_refine_ls_abs_structure_Flack '-0.1(6); cannot be determined reliabl.'
_refine_ls_extinction_method none
_refine_ls_goodness_of_fit_ref 1.041
_refine_ls_hydrogen_treatment mixed
_refine_ls_matrix_type full
_refine_ls_number_parameters 187
_refine_ls_number_reflns 2206
_refine_ls_number_restraints 2
_refine_ls_restrained_S_all 1.041
_refine_ls_R_factor_all 0.0221
_refine_ls_R_factor_gt 0.0214
_refine_ls_shift/su_max 0.000
_refine_ls_shift/su_mean 0.000
_refine_ls_structure_factor_coef Fsqd
_refine_ls_weighting_details 'calc w=1/[\s^2^(Fo^2^)+(0.0362P)^2^+0.1548P] where P=(Fo^2^+2Fc^2^)/3'
_refine_ls_weighting_scheme calc
_refine_ls_wR_factor_gt 0.0559
_refine_ls_wR_factor_ref 0.0563
_reflns_number_gt 2157
_reflns_number_total 2206
_reflns_threshold_expression >2sigma(I)
_cod_data_source_file b110420a.txt
_cod_data_source_block mm02_compound_14
_cod_depositor_comments
;
The following automatic conversions were performed:

'_exptl_crystal_density_meas' value 'none' was changed to '?' - the
value is perceived as not measured.

Automatic conversion script
Id: cif_fix_values 3008 2015-01-20 13:52:24Z robertas 
;
_cod_original_sg_symbol_H-M P2(1)2(1)2(1)
_cod_database_code 7114330

loop_
_symmetry_equiv_pos_as_xyz
'x, y, z'
'-x+1/2, -y, z+1/2'
'-x, y+1/2, -z+1/2'
'x+1/2, -y+1/2, -z'

loop_
_atom_site_label
_atom_site_type_symbol
_atom_site_fract_x
_atom_site_fract_y
_atom_site_fract_z
_atom_site_U_iso_or_equiv
_atom_site_adp_type
_atom_site_occupancy
_atom_site_symmetry_multiplicity
_atom_site_calc_flag
_atom_site_refinement_flags
O1 O 0.83674(10) 0.53788(7) 0.40866(7) 0.02418(19) Uani 1 1 d D
H1O H 0.8748(16) 0.5341(13) 0.3454(12) 0.036 Uiso 1 1 d D
O2 O 0.45831(9) 0.43413(7) 0.33310(7) 0.02210(19) Uani 1 1 d D
H2O H 0.4147(15) 0.4973(11) 0.3327(13) 0.033 Uiso 1 1 d D
O3 O 0.79645(9) 0.51757(7) 0.17420(7) 0.02173(18) Uani 1 1 d .
O4 O 0.49471(9) 0.67477(6) 0.29542(6) 0.02004(18) Uani 1 1 d .
O5 O 0.62411(9) 0.74833(7) 0.52901(6) 0.02131(18) Uani 1 1 d .
O6 O 0.73195(10) 0.91447(7) 0.57665(7) 0.0268(2) Uani 1 1 d .
C1 C 0.67703(13) 0.54589(9) 0.39426(9) 0.0183(2) Uani 1 1 d .
H1 H 0.6291 0.5388 0.4692 0.022 Uiso 1 1 calc R
C2 C 0.61695(13) 0.44882(9) 0.32097(9) 0.0193(2) Uani 1 1 d .
H2 H 0.6666 0.3765 0.3456 0.023 Uiso 1 1 calc R
C3 C 0.65261(13) 0.46545(9) 0.19889(9) 0.0199(2) Uani 1 1 d .
H3 H 0.6185 0.4037 0.1472 0.024 Uiso 1 1 calc R
C4 C 0.65846(13) 0.58128(9) 0.15284(9) 0.0201(2) Uani 1 1 d .
H4 H 0.6280 0.5905 0.0732 0.024 Uiso 1 1 calc R
C5 C 0.63131(13) 0.68014(9) 0.22786(9) 0.0191(2) Uani 1 1 d .
H5 H 0.6603 0.7570 0.1988 0.023 Uiso 1 1 calc R
C6 C 0.64044(11) 0.66411(9) 0.34894(9) 0.0164(2) Uani 1 1 d .
C7 C 0.68682(14) 0.76411(10) 0.41840(9) 0.0205(2) Uani 1 1 d .
H7A H 0.7979 0.7687 0.4224 0.025 Uiso 1 1 calc R
H7B H 0.6485 0.8358 0.3852 0.025 Uiso 1 1 calc R
C8 C 0.66176(12) 0.82996(9) 0.60230(9) 0.0193(2) Uani 1 1 d .
C9 C 0.60861(13) 0.80457(10) 0.71736(10) 0.0216(2) Uani 1 1 d .
C10 C 0.52105(13) 0.70875(10) 0.74156(10) 0.0223(3) Uani 1 1 d .
H10 H 0.4963 0.6558 0.6845 0.027 Uiso 1 1 calc R
C11 C 0.47017(14) 0.69133(11) 0.84993(11) 0.0286(3) Uani 1 1 d .
H11 H 0.4093 0.6270 0.8669 0.034 Uiso 1 1 calc R
C12 C 0.50875(16) 0.76845(12) 0.93306(10) 0.0327(3) Uani 1 1 d .
H12 H 0.4727 0.7569 1.0066 0.039 Uiso 1 1 calc R
C13 C 0.59908(16) 0.86200(12) 0.91001(11) 0.0333(3) Uani 1 1 d .
H13 H 0.6273 0.9131 0.9678 0.040 Uiso 1 1 calc R
C14 C 0.64800(14) 0.88043(11) 0.80181(10) 0.0279(3) Uani 1 1 d .
H14 H 0.7086 0.9450 0.7852 0.033 Uiso 1 1 calc R

loop_
_atom_site_aniso_label
_atom_site_aniso_U_11
_atom_site_aniso_U_22
_atom_site_aniso_U_33
_atom_site_aniso_U_23
_atom_site_aniso_U_13
_atom_site_aniso_U_12
O1 0.0231(4) 0.0268(4) 0.0226(4) 0.0022(4) -0.0029(3) 0.0038(4)
O2 0.0235(4) 0.0146(4) 0.0281(4) -0.0021(3) 0.0068(4) -0.0016(3)
O3 0.0233(4) 0.0209(4) 0.0210(4) 0.0014(3) 0.0051(3) 0.0025(3)
O4 0.0194(4) 0.0197(4) 0.0211(4) -0.0009(3) 0.0003(3) 0.0021(3)
O5 0.0259(4) 0.0203(4) 0.0177(4) -0.0051(3) 0.0036(3) -0.0037(3)
O6 0.0303(5) 0.0235(4) 0.0267(4) -0.0053(4) -0.0024(4) -0.0061(4)
C1 0.0210(5) 0.0188(5) 0.0151(5) 0.0022(4) 0.0014(5) 0.0009(4)
C2 0.0224(6) 0.0139(5) 0.0216(6) -0.0004(4) 0.0038(4) 0.0002(4)
C3 0.0213(6) 0.0184(5) 0.0200(5) -0.0028(4) 0.0021(4) -0.0005(5)
C4 0.0235(6) 0.0214(5) 0.0155(5) 0.0012(4) -0.0009(5) 0.0026(5)
C5 0.0207(6) 0.0174(5) 0.0192(5) 0.0023(4) 0.0013(5) 0.0009(4)
C6 0.0162(5) 0.0165(5) 0.0164(5) -0.0008(4) 0.0028(4) 0.0004(4)
C7 0.0237(6) 0.0191(5) 0.0188(6) -0.0014(5) 0.0036(5) -0.0033(5)
C8 0.0169(5) 0.0195(5) 0.0215(5) -0.0050(4) -0.0023(5) 0.0036(5)
C9 0.0194(5) 0.0254(6) 0.0201(5) -0.0043(5) -0.0026(5) 0.0076(5)
C10 0.0224(6) 0.0232(6) 0.0213(5) -0.0013(5) -0.0027(5) 0.0096(5)
C11 0.0293(6) 0.0297(7) 0.0268(6) 0.0066(5) 0.0034(5) 0.0119(5)
C12 0.0356(7) 0.0435(8) 0.0189(6) 0.0010(6) 0.0032(5) 0.0223(6)
C13 0.0361(7) 0.0402(8) 0.0237(6) -0.0113(6) -0.0034(5) 0.0118(6)
C14 0.0278(6) 0.0312(6) 0.0247(6) -0.0094(5) -0.0024(5) 0.0064(5)

loop_
_atom_type_symbol
_atom_type_description
_atom_type_scat_dispersion_real
_atom_type_scat_dispersion_imag
_atom_type_scat_source
C C 0.0033 0.0016 'International Tables Vol C Tables 4.2.6.8 and 6.1.1.4'
H H 0.0000 0.0000 'International Tables Vol C Tables 4.2.6.8 and 6.1.1.4'
O O 0.0106 0.0060 'International Tables Vol C Tables 4.2.6.8 and 6.1.1.4'

loop_
_geom_angle_atom_site_label_1
_geom_angle_atom_site_label_2
_geom_angle_atom_site_label_3
_geom_angle
C1 O1 H1O 107.2(11)
C2 O2 H2O 110.5(10)
C3 O3 C4 60.60(7)
C6 O4 C5 60.59(7)
C8 O5 C7 114.46(8)
O1 C1 C6 108.31(9)
O1 C1 C2 111.45(9)
C6 C1 C2 113.21(9)
O1 C1 H1 107.9
C6 C1 H1 107.9
C2 C1 H1 107.9
O2 C2 C3 108.74(9)
O2 C2 C1 111.99(9)
C3 C2 C1 112.85(9)
O2 C2 H2 107.7
C3 C2 H2 107.7
C1 C2 H2 107.7
O3 C3 C4 60.07(7)
O3 C3 C2 115.97(9)
C4 C3 C2 119.50(9)
O3 C3 H3 116.4
C4 C3 H3 116.4
C2 C3 H3 116.4
O3 C4 C3 59.33(7)
O3 C4 C5 115.35(9)
C3 C4 C5 119.07(9)
O3 C4 H4 116.8
C3 C4 H4 116.8
C5 C4 H4 116.8
O4 C5 C6 59.36(7)
O4 C5 C4 115.97(9)
C6 C5 C4 119.46(10)
O4 C5 H5 116.6
C6 C5 H5 116.6
C4 C5 H5 116.6
O4 C6 C5 60.06(7)
O4 C6 C7 115.20(9)
C5 C6 C7 117.88(9)
O4 C6 C1 115.29(9)
C5 C6 C1 118.82(9)
C7 C6 C1 116.96(9)
O5 C7 C6 107.76(8)
O5 C7 H7A 110.2
C6 C7 H7A 110.2
O5 C7 H7B 110.2
C6 C7 H7B 110.2
H7A C7 H7B 108.5
O6 C8 O5 122.95(10)
O6 C8 C9 124.25(10)
O5 C8 C9 112.80(10)
C14 C9 C10 120.05(11)
C14 C9 C8 117.95(11)
C10 C9 C8 122.00(10)
C11 C10 C9 119.55(11)
C11 C10 H10 120.2
C9 C10 H10 120.2
C12 C11 C10 119.77(12)
C12 C11 H11 120.1
C10 C11 H11 120.1
C13 C12 C11 120.86(11)
C13 C12 H12 119.6
C11 C12 H12 119.6
C12 C13 C14 119.44(12)
C12 C13 H13 120.3
C14 C13 H13 120.3
C13 C14 C9 120.30(13)
C13 C14 H14 119.8
C9 C14 H14 119.9

loop_
_geom_bond_atom_site_label_1
_geom_bond_atom_site_label_2
_geom_bond_distance
O1 C1 1.4329(14)
O1 H1O 0.834(13)
O2 C2 1.4277(14)
O2 H2O 0.836(13)
O3 C3 1.4473(14)
O3 C4 1.4582(13)
O4 C6 1.4513(13)
O4 C5 1.4617(14)
O5 C8 1.3423(14)
O5 C7 1.4532(13)
O6 C8 1.2099(15)
C1 C6 1.5230(15)
C1 C2 1.5341(15)
C1 H1 1.0000
C2 C3 1.5135(15)
C2 H2 1.0000
C3 C4 1.4660(15)
C3 H3 1.0000
C4 C5 1.4872(16)
C4 H4 1.0000
C5 C6 1.4694(15)
C5 H5 1.0000
C6 C7 1.4962(15)
C7 H7A 0.9900
C7 H7B 0.9900
C8 C9 1.4911(16)
C9 C14 1.3935(17)
C9 C10 1.3962(18)
C10 C11 1.3937(18)
C10 H10 0.9500
C11 C12 1.3898(19)
C11 H11 0.9500
C12 C13 1.386(2)
C12 H12 0.9500
C13 C14 1.3880(18)
C13 H13 0.9500
C14 H14 0.9500

loop_
_geom_hbond_atom_site_label_D
_geom_hbond_atom_site_label_H
_geom_hbond_atom_site_label_A
_geom_hbond_distance_DH
_geom_hbond_distance_HA
_geom_hbond_distance_DA
_geom_hbond_angle_DHA
_geom_hbond_site_symmetry_A
O1 H1O O3 0.834(13) 2.180(15) 2.8502(12) 137.4(13) .
O2 H2O O4 0.836(13) 2.242(14) 2.8728(11) 132.4(13) .
O2 H2O O6 0.836(13) 2.211(14) 2.8926(12) 138.8(14) 4_466

loop_
_geom_torsion_atom_site_label_1
_geom_torsion_atom_site_label_2
_geom_torsion_atom_site_label_3
_geom_torsion_atom_site_label_4
_geom_torsion
O1 C1 C2 O2 162.03(9)
C6 C1 C2 O2 -75.57(11)
O1 C1 C2 C3 -74.87(11)
C6 C1 C2 C3 47.52(13)
C4 O3 C3 C2 -110.59(11)
O2 C2 C3 O3 160.64(9)
C1 C2 C3 O3 35.76(13)
O2 C2 C3 C4 91.87(12)
C1 C2 C3 C4 -33.01(15)
C3 O3 C4 C5 110.13(10)
C2 C3 C4 O3 104.76(11)
O3 C3 C4 C5 -103.87(11)
C2 C3 C4 C5 0.89(16)
C6 O4 C5 C4 110.32(11)
O3 C4 C5 O4 -118.77(10)
C3 C4 C5 O4 -51.26(14)
O3 C4 C5 C6 -50.86(14)
C3 C4 C5 C6 16.66(16)
C5 O4 C6 C7 108.99(10)
C5 O4 C6 C1 -110.07(10)
C4 C5 C6 O4 -104.47(11)
O4 C5 C6 C7 -104.55(10)
C4 C5 C6 C7 150.98(10)
O4 C5 C6 C1 104.23(10)
C4 C5 C6 C1 -0.24(15)
O1 C1 C6 O4 160.42(8)
C2 C1 C6 O4 36.30(12)
O1 C1 C6 C5 92.15(11)
C2 C1 C6 C5 -31.98(14)
O1 C1 C6 C7 -59.34(12)
C2 C1 C6 C7 176.54(9)
C8 O5 C7 C6 177.46(9)
O4 C6 C7 O5 86.29(10)
C5 C6 C7 O5 154.26(9)
C1 C6 C7 O5 -53.98(12)
C7 O5 C8 O6 5.64(15)
C7 O5 C8 C9 -174.07(9)
O6 C8 C9 C14 -3.01(17)
O5 C8 C9 C14 176.70(10)
O6 C8 C9 C10 176.52(11)
O5 C8 C9 C10 -3.78(15)
C14 C9 C10 C11 1.71(17)
C8 C9 C10 C11 -177.80(10)
C9 C10 C11 C12 -0.91(18)
C10 C11 C12 C13 -0.86(19)
C11 C12 C13 C14 1.82(19)
C12 C13 C14 C9 -1.00(19)
C10 C9 C14 C13 -0.76(18)
C8 C9 C14 C13 178.77(11)
